data_7012572
loop_
_publ_author_name
'Ciurtin, Delia M.'
'Smith, Mark D.'
'zur Loye, Hans-Conrad'

_publ_section_title
;
 Structural diversity in the Cu(pyrazinecarboxylate)2/CdCl2 system: new
 one-, two- and three-dimensional mixed metal coordination polymers
;
_journal_issue 7
_journal_name_full 'Dalton Transactions'
_journal_page_first 1245
_journal_paper_doi 10.1039/b212148b
_journal_year 2003
_chemical_formula_sum 'C10 H18 Cd2 Cl4 Cu N4 O10'
_chemical_formula_weight 784.42
_space_group_IT_number 2
_symmetry_cell_setting triclinic
_symmetry_space_group_name_Hall '-P 1'
_symmetry_space_group_name_H-M 'P -1'
_atom_sites_solution_hydrogens geom
_atom_sites_solution_primary direct
_atom_sites_solution_secondary difmap
_audit_creation_method SHELXL-97
_cell_angle_alpha 82.778(2)
_cell_angle_beta 86.121(2)
_cell_angle_gamma 72.191(2)
_cell_formula_units_Z 2
_cell_length_a 6.5901(6)
_cell_length_b 9.2936(8)
_cell_length_c 19.4373(17)
_cell_measurement_reflns_used 5442
_cell_measurement_temperature 190(2)
_cell_measurement_theta_max 26.371
_cell_measurement_theta_min 2.316
_cell_volume 1123.88(17)
_computing_cell_refinement 'SAINT+ NT V6.02a (Bruker, 1998)'
_computing_data_collection 'SMART NT V5.624 (Bruker, 2000)'
_computing_data_reduction 'SAINT+ NT V6.02a'
_computing_molecular_graphics 'SHELXTL V5.1 (Sheldrick, 1997)'
_computing_publication_material 'SHELXTL V5.1'
_computing_structure_refinement 'SHELXL-97 (Sheldrick, 1997)'
_computing_structure_solution 'SHELXS-97 (Sheldrick, 1990)'
_diffrn_ambient_temperature 190(2)
_diffrn_measured_fraction_theta_full 0.996
_diffrn_measured_fraction_theta_max 0.996
_diffrn_measurement_device_type 'Bruker SMART APEX CCD diffractometer'
_diffrn_measurement_method 'omega scans'
_diffrn_radiation_monochromator graphite
_diffrn_radiation_source 'fine-focus sealed tube'
_diffrn_radiation_type MoK\a
_diffrn_radiation_wavelength 0.71073
_diffrn_reflns_av_R_equivalents 0.0266
_diffrn_reflns_av_sigmaI/netI 0.0427
_diffrn_reflns_limit_h_max 8
_diffrn_reflns_limit_h_min -8
_diffrn_reflns_limit_k_max 11
_diffrn_reflns_limit_k_min -11
_diffrn_reflns_limit_l_max 24
_diffrn_reflns_limit_l_min -24
_diffrn_reflns_number 10342
_diffrn_reflns_theta_full 26.41
_diffrn_reflns_theta_max 26.41
_diffrn_reflns_theta_min 2.11
_diffrn_standards_decay_% 0
_exptl_absorpt_coefficient_mu 3.342
_exptl_absorpt_correction_T_max 0.8310
_exptl_absorpt_correction_T_min 0.6233
_exptl_absorpt_correction_type multi-scan
_exptl_absorpt_process_details '(SADABS, Bruker, 1997)'
_exptl_crystal_colour blue
_exptl_crystal_density_diffrn 2.318
_exptl_crystal_density_method 'not measured'
_exptl_crystal_description bar
_exptl_crystal_F_000 758
_exptl_crystal_size_max 0.22
_exptl_crystal_size_mid 0.12
_exptl_crystal_size_min 0.04
_refine_diff_density_max 0.833
_refine_diff_density_min -1.158
_refine_diff_density_rms 0.121
_refine_ls_extinction_method none
_refine_ls_goodness_of_fit_ref 1.003
_refine_ls_hydrogen_treatment mixed
_refine_ls_matrix_type full
_refine_ls_number_parameters 322
_refine_ls_number_reflns 4592
_refine_ls_number_restraints 11
_refine_ls_restrained_S_all 1.002
_refine_ls_R_factor_all 0.0440
_refine_ls_R_factor_gt 0.0332
_refine_ls_shift/su_max 0.002
_refine_ls_shift/su_mean 0.000
_refine_ls_structure_factor_coef Fsqd
_refine_ls_weighting_details 'calc w=1/[\s^2^(Fo^2^)+(0.0178P)^2^+0.0000P] where P=(Fo^2^+2Fc^2^)/3'
_refine_ls_weighting_scheme calc
_refine_ls_wR_factor_gt 0.0594
_refine_ls_wR_factor_ref 0.0614
_reflns_number_gt 3510
_reflns_number_total 4592
_reflns_threshold_expression >2sigma(I)
_cod_data_source_file b212148b.txt
_cod_data_source_block 3
_cod_original_sg_symbol_H-M P-1
_cod_database_code 7012572

loop_
_symmetry_equiv_pos_as_xyz
'x, y, z'
'-x, -y, -z'

loop_
_atom_site_label
_atom_site_type_symbol
_atom_site_fract_x
_atom_site_fract_y
_atom_site_fract_z
_atom_site_U_iso_or_equiv
_atom_site_adp_type
_atom_site_occupancy
_atom_site_symmetry_multiplicity
_atom_site_calc_flag
_atom_site_refinement_flags
_atom_site_disorder_assembly
_atom_site_disorder_group
Cu Cu 0.53653(9) 0.96771(6) 0.75681(3) 0.02149(14) Uani 1 1 d . . .
Cd1 Cd 0.79016(5) 1.40084(3) 0.996425(16) 0.01615(8) Uani 1 1 d . . .
Cd2 Cd 0.21129(5) 0.60206(3) 0.503481(16) 0.01705(8) Uani 1 1 d . . .
Cl1 Cl 0.89621(16) 1.55565(12) 1.08278(5) 0.0205(2) Uani 1 1 d . . .
Cl2 Cl 0.47398(16) 1.36968(11) 1.07416(5) 0.0195(2) Uani 1 1 d . . .
Cl3 Cl 0.11168(16) 0.43509(12) 0.42107(5) 0.0209(2) Uani 1 1 d . . .
Cl4 Cl 0.52875(16) 0.63246(12) 0.42587(5) 0.0213(2) Uani 1 1 d . . .
C1 C 0.5287(6) 1.0962(4) 0.8776(2) 0.0159(9) Uani 1 1 d . . .
C2 C 0.5735(6) 1.1766(4) 0.9269(2) 0.0166(9) Uani 1 1 d . . .
H2 H 0.4917 1.1861 0.9691 0.020 Uiso 1 1 calc R . .
C3 C 0.8428(7) 1.2226(5) 0.8564(2) 0.0200(10) Uani 1 1 d . . .
H3 H 0.9561 1.2664 0.8477 0.024 Uiso 1 1 calc R . .
C4 C 0.8003(7) 1.1418(5) 0.8067(2) 0.0213(10) Uani 1 1 d . . .
H4 H 0.8845 1.1299 0.7650 0.026 Uiso 1 1 calc R . .
C5 C 0.3508(6) 1.0232(4) 0.8846(2) 0.0172(9) Uani 1 1 d . . .
C6 C 0.4905(6) 0.8872(4) 0.6283(2) 0.0162(9) Uani 1 1 d . . .
C7 C 0.4267(6) 0.8237(4) 0.5763(2) 0.0174(9) Uani 1 1 d . . .
H7 H 0.4892 0.8315 0.5310 0.021 Uiso 1 1 calc R . .
C8 C 0.1910(6) 0.7477(5) 0.6521(2) 0.0221(10) Uani 1 1 d . . .
H8 H 0.0836 0.6987 0.6619 0.027 Uiso 1 1 calc R . .
C9 C 0.2509(7) 0.8128(5) 0.7044(2) 0.0225(10) Uani 1 1 d . . .
H9 H 0.1830 0.8097 0.7490 0.027 Uiso 1 1 calc R . .
C10 C 0.6639(6) 0.9630(5) 0.6197(2) 0.0188(9) Uani 1 1 d . . .
N1 N 0.6404(5) 1.0808(4) 0.81785(18) 0.0178(8) Uani 1 1 d . . .
N2 N 0.7302(5) 1.2409(4) 0.91587(17) 0.0168(8) Uani 1 1 d . . .
N3 N 0.4034(5) 0.8798(4) 0.69229(18) 0.0185(8) Uani 1 1 d . . .
N4 N 0.2788(5) 0.7513(4) 0.58830(18) 0.0181(8) Uani 1 1 d . . .
O1 O 0.3252(4) 0.9654(3) 0.83131(14) 0.0199(7) Uani 1 1 d . . .
O2 O 0.2428(4) 1.0243(3) 0.93908(15) 0.0209(7) Uani 1 1 d . . .
O3 O 0.7078(4) 1.0075(3) 0.67504(14) 0.0219(7) Uani 1 1 d . . .
O4 O 0.7543(4) 0.9769(3) 0.56254(14) 0.0206(7) Uani 1 1 d . . .
O5 O 0.8122(6) 0.7525(4) 0.7927(2) 0.0363(9) Uani 1 1 d D . .
H5A H 0.801(7) 0.673(3) 0.778(2) 0.014(12) Uiso 1 1 d D . .
H5B H 0.811(10) 0.739(7) 0.8359(11) 0.07(2) Uiso 1 1 d D . .
O6 O 1.0147(5) 1.1733(3) 1.05022(17) 0.0210(7) Uani 1 1 d D . .
H6A H 1.087(6) 1.136(5) 1.0162(17) 0.031(15) Uiso 1 1 d D . .
H6B H 0.939(5) 1.118(4) 1.062(2) 0.014(12) Uiso 1 1 d D . .
O7 O -0.0079(5) 0.8285(3) 0.45164(17) 0.0220(7) Uani 1 1 d D . .
H7A H -0.086(5) 0.862(4) 0.4852(15) 0.015(12) Uiso 1 1 d D . .
H7B H 0.059(8) 0.893(5) 0.444(3) 0.07(2) Uiso 1 1 d D . .
O8 O 0.7903(8) 0.4947(5) 0.7363(2) 0.0547(11) Uani 1 1 d D . .
H8A H 0.654(4) 0.500(7) 0.739(3) 0.06(2) Uiso 1 1 d D . .
H8B H 0.811(9) 0.502(8) 0.6920(12) 0.10(3) Uiso 1 1 d D . .
O9 O 0.4095(7) 0.4622(5) 0.7782(3) 0.0665(13) Uani 1 1 d . . .
H9A H 0.3331 0.4294 0.7530 0.13(4) Uiso 1 1 d R . .
H9B H 0.3288 0.4911 0.8133 0.17(5) Uiso 1 1 d R . .
O10 O 0.2179(9) 0.2769(6) 0.7180(3) 0.0705(14) Uani 1 1 d D . .
H10A H 0.249(10) 0.241(7) 0.6793(19) 0.07(3) Uiso 1 1 d D . .
H10B H 0.092(4) 0.327(6) 0.723(3) 0.046(19) Uiso 1 1 d D . .

loop_
_atom_site_aniso_label
_atom_site_aniso_U_11
_atom_site_aniso_U_22
_atom_site_aniso_U_33
_atom_site_aniso_U_23
_atom_site_aniso_U_13
_atom_site_aniso_U_12
Cu 0.0257(3) 0.0325(3) 0.0151(3) -0.0086(2) 0.0050(2) -0.0205(3)
Cd1 0.01478(16) 0.01898(17) 0.01705(17) -0.00409(13) 0.00061(13) -0.00795(13)
Cd2 0.01591(16) 0.02029(17) 0.01773(18) -0.00462(13) 0.00060(13) -0.00878(13)
Cl1 0.0191(5) 0.0280(6) 0.0198(6) -0.0087(5) 0.0037(4) -0.0134(5)
Cl2 0.0180(5) 0.0217(5) 0.0186(6) -0.0003(4) 0.0027(4) -0.0072(5)
Cl3 0.0193(5) 0.0290(6) 0.0199(6) -0.0091(5) 0.0040(4) -0.0139(5)
Cl4 0.0188(5) 0.0247(6) 0.0201(6) -0.0008(5) 0.0034(4) -0.0077(5)
C1 0.012(2) 0.016(2) 0.018(2) -0.0019(17) -0.0011(18) -0.0028(18)
C2 0.015(2) 0.019(2) 0.016(2) -0.0028(18) 0.0010(18) -0.0041(18)
C3 0.019(2) 0.024(2) 0.021(2) -0.0046(19) 0.0037(19) -0.0125(19)
C4 0.022(2) 0.029(2) 0.019(2) -0.0031(19) 0.0051(19) -0.016(2)
C5 0.016(2) 0.015(2) 0.021(3) -0.0016(18) -0.0017(19) -0.0040(18)
C6 0.015(2) 0.017(2) 0.017(2) -0.0017(17) 0.0019(18) -0.0063(18)
C7 0.018(2) 0.019(2) 0.016(2) -0.0022(18) 0.0023(18) -0.0076(19)
C8 0.017(2) 0.032(3) 0.022(3) -0.008(2) 0.0038(19) -0.013(2)
C9 0.027(2) 0.030(3) 0.016(2) -0.0066(19) 0.0085(19) -0.017(2)
C10 0.018(2) 0.019(2) 0.020(3) 0.0008(18) 0.0010(19) -0.0085(19)
N1 0.0197(18) 0.0197(19) 0.017(2) -0.0031(15) 0.0025(15) -0.0098(16)
N2 0.0156(18) 0.0202(19) 0.015(2) -0.0012(15) -0.0031(15) -0.0060(15)
N3 0.0193(18) 0.0237(19) 0.016(2) -0.0076(15) 0.0031(15) -0.0107(16)
N4 0.0193(19) 0.0183(19) 0.018(2) -0.0032(15) -0.0013(16) -0.0069(16)
O1 0.0220(16) 0.0308(17) 0.0133(16) -0.0060(13) 0.0040(13) -0.0171(14)
O2 0.0215(16) 0.0254(17) 0.0174(17) -0.0039(13) 0.0056(13) -0.0103(14)
O3 0.0264(17) 0.0326(17) 0.0147(16) -0.0059(13) 0.0034(13) -0.0203(15)
O4 0.0259(16) 0.0241(16) 0.0152(16) -0.0032(13) 0.0042(13) -0.0134(14)
O5 0.040(2) 0.035(2) 0.031(2) 0.0023(18) 0.0048(18) -0.0095(18)
O6 0.0199(17) 0.0240(18) 0.0196(19) -0.0017(14) 0.0040(14) -0.0087(15)
O7 0.0228(17) 0.0238(17) 0.0211(19) -0.0039(14) 0.0045(15) -0.0100(15)
O8 0.074(3) 0.059(3) 0.035(3) 0.000(2) 0.012(2) -0.031(3)
O9 0.069(3) 0.075(3) 0.042(3) 0.000(2) 0.028(3) -0.010(3)
O10 0.070(4) 0.073(4) 0.054(4) 0.016(3) 0.017(3) -0.014(3)

loop_
_atom_type_symbol
_atom_type_description
_atom_type_scat_dispersion_real
_atom_type_scat_dispersion_imag
_atom_type_scat_source
C C 0.0033 0.0016 'International Tables Vol C Tables 4.2.6.8 and 6.1.1.4'
H H 0.0000 0.0000 'International Tables Vol C Tables 4.2.6.8 and 6.1.1.4'
N N 0.0061 0.0033 'International Tables Vol C Tables 4.2.6.8 and 6.1.1.4'
O O 0.0106 0.0060 'International Tables Vol C Tables 4.2.6.8 and 6.1.1.4'
Cl Cl 0.1484 0.1585 'International Tables Vol C Tables 4.2.6.8 and 6.1.1.4'
Cu Cu 0.3201 1.2651 'International Tables Vol C Tables 4.2.6.8 and 6.1.1.4'
Cd Cd -0.8075 1.2024 'International Tables Vol C Tables 4.2.6.8 and 6.1.1.4'

loop_
_geom_angle_atom_site_label_1
_geom_angle_atom_site_label_2
_geom_angle_atom_site_label_3
_geom_angle
_geom_angle_site_symmetry_1
_geom_angle_site_symmetry_3
_geom_angle_publ_flag
O1 Cu O3 168.67(12) . . ?
O1 Cu N1 83.47(13) . . ?
O3 Cu N1 96.34(13) . . ?
O1 Cu N3 95.06(13) . . ?
O3 Cu N3 83.64(13) . . ?
N1 Cu N3 172.45(13) . . ?
O1 Cu O5 101.39(13) . . ?
O3 Cu O5 89.92(13) . . ?
N1 Cu O5 88.65(14) . . ?
N3 Cu O5 98.89(14) . . ?
O6 Cd1 N2 84.53(11) . . ?
O6 Cd1 Cl2 91.06(8) . . ?
N2 Cd1 Cl2 91.62(8) . . ?
O6 Cd1 Cl1 90.99(8) . 2_787 ?
N2 Cd1 Cl1 89.68(8) . 2_787 ?
Cl2 Cd1 Cl1 177.67(3) . 2_787 ?
O6 Cd1 Cl1 90.87(8) . . ?
N2 Cd1 Cl1 174.00(8) . . ?
Cl2 Cd1 Cl1 92.32(3) . . ?
Cl1 Cd1 Cl1 86.54(3) 2_787 . ?
O6 Cd1 Cl2 172.14(8) . 2_687 ?
N2 Cd1 Cl2 87.67(8) . 2_687 ?
Cl2 Cd1 Cl2 88.26(3) . 2_687 ?
Cl1 Cd1 Cl2 89.86(3) 2_787 2_687 ?
Cl1 Cd1 Cl2 96.97(3) . 2_687 ?
O7 Cd2 N4 86.33(11) . . ?
O7 Cd2 Cl4 91.11(9) . . ?
N4 Cd2 Cl4 92.35(9) . . ?
O7 Cd2 Cl3 89.18(9) . 2_566 ?
N4 Cd2 Cl3 89.70(9) . 2_566 ?
Cl4 Cd2 Cl3 177.95(4) . 2_566 ?
O7 Cd2 Cl3 94.45(8) . . ?
N4 Cd2 Cl3 174.43(9) . . ?
Cl4 Cd2 Cl3 93.15(3) . . ?
Cl3 Cd2 Cl3 84.80(3) 2_566 . ?
O7 Cd2 Cl4 172.24(8) . 2_666 ?
N4 Cd2 Cl4 85.91(8) . 2_666 ?
Cl4 Cd2 Cl4 88.87(3) . 2_666 ?
Cl3 Cd2 Cl4 91.11(3) 2_566 2_666 ?
Cl3 Cd2 Cl4 93.30(3) . 2_666 ?
Cd1 Cl1 Cd1 93.46(3) 2_787 . ?
Cd1 Cl2 Cd1 91.74(3) . 2_687 ?
Cd2 Cl3 Cd2 95.20(3) 2_566 . ?
Cd2 Cl4 Cd2 91.13(3) . 2_666 ?
N1 C1 C2 121.0(4) . . ?
N1 C1 C5 114.3(4) . . ?
C2 C1 C5 124.7(4) . . ?
N2 C2 C1 120.9(4) . . ?
N2 C3 C4 122.2(4) . . ?
N1 C4 C3 119.7(4) . . ?
O2 C5 O1 125.1(4) . . ?
O2 C5 C1 120.0(4) . . ?
O1 C5 C1 114.9(4) . . ?
N3 C6 C7 120.7(4) . . ?
N3 C6 C10 114.8(4) . . ?
C7 C6 C10 124.4(4) . . ?
N4 C7 C6 121.3(4) . . ?
N4 C8 C9 122.3(4) . . ?
N3 C9 C8 120.0(4) . . ?
O4 C10 O3 124.7(4) . . ?
O4 C10 C6 120.3(4) . . ?
O3 C10 C6 115.0(4) . . ?
C1 N1 C4 118.7(4) . . ?
C1 N1 Cu 112.2(3) . . ?
C4 N1 Cu 129.1(3) . . ?
C3 N2 C2 117.5(3) . . ?
C3 N2 Cd1 120.9(3) . . ?
C2 N2 Cd1 121.4(3) . . ?
C9 N3 C6 118.6(4) . . ?
C9 N3 Cu 129.5(3) . . ?
C6 N3 Cu 111.9(3) . . ?
C8 N4 C7 117.0(4) . . ?
C8 N4 Cd2 121.1(3) . . ?
C7 N4 Cd2 121.3(3) . . ?
C5 O1 Cu 114.9(3) . . ?
C10 O3 Cu 114.6(3) . . ?

loop_
_geom_bond_atom_site_label_1
_geom_bond_atom_site_label_2
_geom_bond_distance
_geom_bond_site_symmetry_2
_geom_bond_publ_flag
Cu O1 1.943(3) . ?
Cu O3 1.950(3) . ?
Cu N1 1.961(3) . ?
Cu N3 1.963(3) . ?
Cu O5 2.321(4) . ?
Cd1 O6 2.344(3) . ?
Cd1 N2 2.418(3) . ?
Cd1 Cl2 2.5576(10) . ?
Cd1 Cl1 2.5941(11) 2_787 ?
Cd1 Cl1 2.5993(11) . ?
Cd1 Cl2 2.6033(10) 2_687 ?
Cd2 O7 2.310(3) . ?
Cd2 N4 2.428(3) . ?
Cd2 Cl4 2.5613(11) . ?
Cd2 Cl3 2.5884(11) 2_566 ?
Cd2 Cl3 2.6068(11) . ?
Cd2 Cl4 2.6178(11) 2_666 ?
Cl1 Cd1 2.5941(11) 2_787 ?
Cl2 Cd1 2.6033(10) 2_687 ?
Cl3 Cd2 2.5884(11) 2_566 ?
Cl4 Cd2 2.6178(11) 2_666 ?
C1 N1 1.332(5) . ?
C1 C2 1.384(5) . ?
C1 C5 1.515(5) . ?
C2 N2 1.336(5) . ?
C3 N2 1.331(5) . ?
C3 C4 1.386(6) . ?
C4 N1 1.334(5) . ?
C5 O2 1.235(5) . ?
C5 O1 1.268(5) . ?
C6 N3 1.337(5) . ?
C6 C7 1.381(5) . ?
C6 C10 1.506(5) . ?
C7 N4 1.337(5) . ?
C8 N4 1.333(5) . ?
C8 C9 1.382(6) . ?
C9 N3 1.329(5) . ?
C10 O4 1.236(5) . ?
C10 O3 1.280(5) . ?

loop_
_geom_hbond_atom_site_label_D
_geom_hbond_atom_site_label_H
_geom_hbond_atom_site_label_A
_geom_hbond_distance_DH
_geom_hbond_distance_HA
_geom_hbond_distance_DA
_geom_hbond_angle_DHA
_geom_hbond_site_symmetry_A
O5 H5A O8 0.847(18) 1.96(2) 2.803(6) 174(4) .
O8 H8A O9 0.881(19) 1.85(3) 2.680(7) 156(5) .
O9 H9A O10 0.87 2.01 2.822(8) 156.9 .
O5 H5B Cl2 0.83(2) 2.80(5) 3.384(4) 128(5) 2_677
O6 H6B O2 0.822(19) 2.04(2) 2.839(4) 162(4) 2_677
O9 H9B Cl1 0.85 2.50 3.277(4) 152.3 2_677
O6 H6A O2 0.836(19) 1.98(2) 2.808(4) 172(5) 1_655
O7 H7A O4 0.835(19) 2.00(2) 2.824(4) 168(4) 1_455
O10 H10B O8 0.825(19) 2.14(2) 2.953(7) 168(5) 1_455
O7 H7B O4 0.84(2) 1.96(2) 2.793(4) 170(6) 2_676
O8 H8B Cl3 0.859(19) 2.27(2) 3.112(4) 168(6) 2_666
O10 H10A Cl4 0.85(2) 2.78(6) 3.310(5) 121(5) 2_666

loop_
_geom_torsion_atom_site_label_1
_geom_torsion_atom_site_label_2
_geom_torsion_atom_site_label_3
_geom_torsion_atom_site_label_4
_geom_torsion
_geom_torsion_site_symmetry_1
_geom_torsion_site_symmetry_2
_geom_torsion_site_symmetry_3
_geom_torsion_site_symmetry_4
_geom_torsion_publ_flag
O6 Cd1 Cl1 Cd1 90.94(8) . . . 2_787 ?
N2 Cd1 Cl1 Cd1 51.1(8) . . . 2_787 ?
Cl2 Cd1 Cl1 Cd1 -177.97(4) . . . 2_787 ?
Cl1 Cd1 Cl1 Cd1 0.0 2_787 . . 2_787 ?
Cl2 Cd1 Cl1 Cd1 -89.44(3) 2_687 . . 2_787 ?
O6 Cd1 Cl2 Cd1 -172.17(8) . . . 2_687 ?
N2 Cd1 Cl2 Cd1 -87.62(8) . . . 2_687 ?
Cl1 Cd1 Cl2 Cd1 36.3(9) 2_787 . . 2_687 ?
Cl1 Cd1 Cl2 Cd1 96.91(3) . . . 2_687 ?
Cl2 Cd1 Cl2 Cd1 0.0 2_687 . . 2_687 ?
O7 Cd2 Cl3 Cd2 -88.77(9) . . . 2_566 ?
N4 Cd2 Cl3 Cd2 9.0(8) . . . 2_566 ?
Cl4 Cd2 Cl3 Cd2 179.87(4) . . . 2_566 ?
Cl3 Cd2 Cl3 Cd2 0.0 2_566 . . 2_566 ?
Cl4 Cd2 Cl3 Cd2 90.81(4) 2_666 . . 2_566 ?
O7 Cd2 Cl4 Cd2 172.24(8) . . . 2_666 ?
N4 Cd2 Cl4 Cd2 85.86(8) . . . 2_666 ?
Cl3 Cd2 Cl4 Cd2 -89.5(10) 2_566 . . 2_666 ?
Cl3 Cd2 Cl4 Cd2 -93.25(3) . . . 2_666 ?
Cl4 Cd2 Cl4 Cd2 0.0 2_666 . . 2_666 ?
N1 C1 C2 N2 -0.1(6) . . . . ?
C5 C1 C2 N2 -178.2(3) . . . . ?
N2 C3 C4 N1 0.6(6) . . . . ?
N1 C1 C5 O2 176.7(3) . . . . ?
C2 C1 C5 O2 -5.0(6) . . . . ?
N1 C1 C5 O1 -3.8(5) . . . . ?
C2 C1 C5 O1 174.5(4) . . . . ?
N3 C6 C7 N4 -0.9(6) . . . . ?
C10 C6 C7 N4 176.7(4) . . . . ?
N4 C8 C9 N3 -1.2(6) . . . . ?
N3 C6 C10 O4 -179.5(4) . . . . ?
C7 C6 C10 O4 2.8(6) . . . . ?
N3 C6 C10 O3 1.4(5) . . . . ?
C7 C6 C10 O3 -176.3(4) . . . . ?
C2 C1 N1 C4 1.4(6) . . . . ?
C5 C1 N1 C4 179.8(3) . . . . ?
C2 C1 N1 Cu -178.1(3) . . . . ?
C5 C1 N1 Cu 0.3(4) . . . . ?
C3 C4 N1 C1 -1.7(6) . . . . ?
C3 C4 N1 Cu 177.7(3) . . . . ?
O1 Cu N1 C1 1.9(3) . . . . ?
O3 Cu N1 C1 170.5(3) . . . . ?
N3 Cu N1 C1 81.1(12) . . . . ?
O5 Cu N1 C1 -99.7(3) . . . . ?
O1 Cu N1 C4 -177.5(4) . . . . ?
O3 Cu N1 C4 -8.9(4) . . . . ?
N3 Cu N1 C4 -98.4(12) . . . . ?
O5 Cu N1 C4 80.9(4) . . . . ?
C4 C3 N2 C2 0.7(6) . . . . ?
C4 C3 N2 Cd1 -174.6(3) . . . . ?
C1 C2 N2 C3 -1.0(5) . . . . ?
C1 C2 N2 Cd1 174.3(3) . . . . ?
O6 Cd1 N2 C3 -95.2(3) . . . . ?
Cl2 Cd1 N2 C3 173.9(3) . . . . ?
Cl1 Cd1 N2 C3 -4.1(3) 2_787 . . . ?
Cl1 Cd1 N2 C3 -55.1(9) . . . . ?
Cl2 Cd1 N2 C3 85.7(3) 2_687 . . . ?
O6 Cd1 N2 C2 89.7(3) . . . . ?
Cl2 Cd1 N2 C2 -1.2(3) . . . . ?
Cl1 Cd1 N2 C2 -179.3(3) 2_787 . . . ?
Cl1 Cd1 N2 C2 129.8(7) . . . . ?
Cl2 Cd1 N2 C2 -89.4(3) 2_687 . . . ?
C8 C9 N3 C6 2.4(6) . . . . ?
C8 C9 N3 Cu -175.0(3) . . . . ?
C7 C6 N3 C9 -1.4(6) . . . . ?
C10 C6 N3 C9 -179.2(3) . . . . ?
C7 C6 N3 Cu 176.4(3) . . . . ?
C10 C6 N3 Cu -1.4(4) . . . . ?
O1 Cu N3 C9 -12.9(4) . . . . ?
O3 Cu N3 C9 178.4(4) . . . . ?
N1 Cu N3 C9 -91.3(12) . . . . ?
O5 Cu N3 C9 89.4(4) . . . . ?
O1 Cu N3 C6 169.6(3) . . . . ?
O3 Cu N3 C6 0.9(3) . . . . ?
N1 Cu N3 C6 91.2(12) . . . . ?
O5 Cu N3 C6 -88.1(3) . . . . ?
C9 C8 N4 C7 -1.1(6) . . . . ?
C9 C8 N4 Cd2 170.1(3) . . . . ?
C6 C7 N4 C8 2.1(6) . . . . ?
C6 C7 N4 Cd2 -169.0(3) . . . . ?
O7 Cd2 N4 C8 105.3(3) . . . . ?
Cl4 Cd2 N4 C8 -163.8(3) . . . . ?
Cl3 Cd2 N4 C8 16.1(3) 2_566 . . . ?
Cl3 Cd2 N4 C8 7.1(10) . . . . ?
Cl4 Cd2 N4 C8 -75.1(3) 2_666 . . . ?
O7 Cd2 N4 C7 -83.9(3) . . . . ?
Cl4 Cd2 N4 C7 7.1(3) . . . . ?
Cl3 Cd2 N4 C7 -173.1(3) 2_566 . . . ?
Cl3 Cd2 N4 C7 177.9(7) . . . . ?
Cl4 Cd2 N4 C7 95.8(3) 2_666 . . . ?
O2 C5 O1 Cu -175.1(3) . . . . ?
C1 C5 O1 Cu 5.4(4) . . . . ?
O3 Cu O1 C5 -94.0(7) . . . . ?
N1 Cu O1 C5 -4.3(3) . . . . ?
N3 Cu O1 C5 -176.8(3) . . . . ?
O5 Cu O1 C5 83.0(3) . . . . ?
O4 C10 O3 Cu -179.7(3) . . . . ?
C6 C10 O3 Cu -0.6(4) . . . . ?
O1 Cu O3 C10 -84.1(7) . . . . ?
N1 Cu O3 C10 -172.5(3) . . . . ?
N3 Cu O3 C10 -0.1(3) . . . . ?
O5 Cu O3 C10 98.9(3) . . . . ?
